data_4321682
loop_
_publ_author_name
'Christian Br\"uckner'
'Stephen J. Rettig'
'David Dolphin'

_publ_contact_author_address
;
Department of Chemistry, U-60
University of Connecticut
55 N. Eagleville Rd.
Storrs,  CT 06269-3060
;
_publ_contact_author_email bruckner@nucleus.chem.uconn.edu
_publ_contact_author_fax 860-486-2981
_publ_contact_author_name 'Christian Br\"uckner'
_publ_contact_author_phone 860-486-2743
_publ_section_title
;
 2-Pyrrolylthiones as Monoanionic Bidentate N,S-Chelators: Synthesis and
 Molecular Structure of 2-Pyrrolylthionato Complexes of Nickel(II),
 Cobalt(III), and Mercury(II)
;
_journal_name_full 'Inorganic Chemistry'
_journal_page_first 6100
_journal_page_last 6106
_journal_paper_doi 10.1021/ic0004636
_journal_volume 39
_journal_year 2000
_chemical_formula_sum 'C18 H14.57 N4 Ni O0.28 S2'
_chemical_formula_weight 414.25
_space_group_IT_number 148
_symmetry_cell_setting trigonal
_symmetry_Int_Tables_number 148
_symmetry_space_group_name_Hall '-R 3'
_symmetry_space_group_name_H-M 'R -3 :H'
_audit_creation_method 'teXsan v1.8'
_cell_angle_alpha 90
_cell_angle_beta 90
_cell_angle_gamma 120
_cell_formula_units_Z 18
_cell_length_a 18.4666(11)
_cell_length_b 18.4666(11)
_cell_length_c 26.404(2)
_cell_measurement_reflns_used 25
_cell_measurement_temperature 294.2
_cell_measurement_theta_max 37.8
_cell_measurement_theta_min 28.8
_cell_volume 7797.8(9)
_computing_cell_refinement 'MSC/AFC Diffractometer Control'
_computing_data_collection 'MSC/AFC Diffractometer Control'
_computing_data_reduction 'teXsan (MSC, 1992-1997)'
_computing_publication_material 'teXsan (MSC, 1992-1997)'
_computing_structure_refinement 'teXsan (MSC, 1992-1997)'
_computing_structure_solution
;
SIR88 (Burla, et. al. 1989)
;
_diffrn_ambient_temperature 294.2
_diffrn_measurement_device_type 'Rigaku AFC6S'
_diffrn_orient_matrix_UB_11 -0.05449
_diffrn_orient_matrix_UB_12 -0.03694
_diffrn_orient_matrix_UB_13 -0.01730
_diffrn_orient_matrix_UB_21 0.01250
_diffrn_orient_matrix_UB_22 -0.04681
_diffrn_orient_matrix_UB_23 0.00010
_diffrn_orient_matrix_UB_31 -0.02801
_diffrn_orient_matrix_UB_32 -0.01882
_diffrn_orient_matrix_UB_33 0.03369
_diffrn_radiation_detector 'scintillation counter'
_diffrn_radiation_monochromator graphite
_diffrn_radiation_source 'X-ray tube'
_diffrn_radiation_type 'Cu K\a'
_diffrn_radiation_wavelength 1.5418
_diffrn_reflns_av_R_equivalents 0.03743
_diffrn_reflns_limit_h_max 20
_diffrn_reflns_limit_h_min 0
_diffrn_reflns_limit_k_max 20
_diffrn_reflns_limit_k_min -23
_diffrn_reflns_limit_l_max 33
_diffrn_reflns_limit_l_min -33
_diffrn_reflns_number 3912
_diffrn_reflns_reduction_process 'Lp corrections applied'
_diffrn_reflns_theta_max 77.66
_diffrn_reflns_theta_min 3.23
_diffrn_standards_decay_% -1.04
_diffrn_standards_interval_count 200
_diffrn_standards_number 3
_exptl_absorpt_coefficient_mu 3.947
_exptl_absorpt_correction_T_max 1.000
_exptl_absorpt_correction_T_min 0.770
_exptl_absorpt_correction_type empirical
_exptl_crystal_colour 'dark green'
_exptl_crystal_density_diffrn 1.588
_exptl_crystal_density_meas ?
_exptl_crystal_description prism
_exptl_crystal_F_000 3830.94
_exptl_crystal_size_max 0.25
_exptl_crystal_size_mid 0.18
_exptl_crystal_size_min 0.15
_refine_diff_density_max 0.56
_refine_diff_density_min -0.23
_refine_ls_extinction_method none
_refine_ls_goodness_of_fit_ref 1.780
_refine_ls_hydrogen_treatment noref
_refine_ls_matrix_type full
_refine_ls_number_constraints 2
_refine_ls_number_parameters 230
_refine_ls_number_reflns 2234
_refine_ls_number_restraints 0
_refine_ls_R_factor_gt 0.0320
_refine_ls_shift/su_max 0.0000
_refine_ls_shift/su_mean 0.0000
_refine_ls_structure_factor_coef F
_refine_ls_weighting_details 'w = 1/[\s^2^(Fo)]'
_refine_ls_weighting_scheme sigma
_refine_ls_wR_factor_ref 0.0330
_reflns_number_gt 2234
_reflns_number_total 3665
_reflns_threshold_expression I>3.00\s(I)
_cod_data_source_file ic0004636_2.cif
_cod_data_source_block compound_14
_cod_depositor_comments
;
The following automatic conversions were performed:

'_exptl_crystal_density_meas' value 'not measured' was changed to '?'
- the value is perceived as not measured.

Automatic conversion script
Id: cif_fix_values 3008 2015-01-20 13:52:24Z robertas 
;
_cod_original_cell_volume 7797.9(10)
_cod_original_sg_symbol_H-M 'R -3 '
_cod_original_formula_sum 'C18 H14.57 N4 O0.28 Ni S2 '
_cod_database_code 4321682

loop_
_symmetry_equiv_pos_as_xyz
'   +x,   +y,   +z'
2/3+x,1/3+y,1/3+z
1/3+x,2/3+y,2/3+z
'   -y,   +x-y,   +z'
2/3-y,1/3+x-y,1/3+z
1/3-y,2/3+x-y,2/3+z
'   -x+y,   -x,   +z'
2/3-x+y,1/3-x,1/3+z
1/3-x+y,2/3-x,2/3+z
'   -x,   -y,   -z'
2/3-x,1/3-y,1/3-z
1/3-x,2/3-y,2/3-z
'   +y,   -x+y,   -z'
2/3+y,1/3-x+y,1/3-z
1/3+y,2/3-x+y,2/3-z
'   +x-y,   +x,   -z'
2/3+x-y,1/3+x,1/3-z
1/3+x-y,2/3+x,2/3-z

loop_
_atom_site_label
_atom_site_fract_x
_atom_site_fract_y
_atom_site_fract_z
_atom_site_U_iso_or_equiv
_atom_site_occupancy
_atom_site_refinement_flags
_atom_site_adp_type
_atom_site_calc_flag
_atom_site_calc_attached_atom
Ni(1) 0.49474(3) 0.07878(3) 0.07322(2) 0.05772(15) 1.000 . Uani d ?
S(1) 0.58538(5) 0.17915(5) 0.12261(3) 0.0682(3) 1.000 . Uani d ?
S(2) 0.39574(5) -0.02117(5) 0.02920(3) 0.0685(3) 1.000 . Uani d ?
O(1) 0.3333 -0.3333 0.2043(4) 0.375(5) 0.283 ST Uani d ?
N(1) 0.50356(15) 0.00355(15) 0.11670(9) 0.0574(7) 1.000 . Uani d ?
N(2) 0.7004(2) 0.2433(2) 0.21370(10) 0.0788(10) 1.000 . Uani d ?
N(3) 0.4889(2) 0.1527(2) 0.02731(9) 0.0627(8) 1.000 . Uani d ?
N(4) 0.2779(2) -0.0929(2) -0.05750(10) 0.0863(11) 1.000 . Uani d ?
C(1) 0.5556(2) 0.0334(2) 0.15896(11) 0.0580(9) 1.000 . Uani d ?
C(2) 0.5559(2) -0.0356(2) 0.18251(11) 0.0654(10) 1.000 . Uani d ?
C(3) 0.5046(2) -0.1050(2) 0.15545(12) 0.0709(11) 1.000 . Uani d ?
C(4) 0.4732(2) -0.0788(2) 0.11482(11) 0.0637(10) 1.000 . Uani d ?
C(5) 0.6470(2) 0.1580(2) 0.21166(12) 0.0661(10) 1.000 . Uani d ?
C(6) 0.6495(2) 0.1274(2) 0.25880(13) 0.0814(13) 1.000 . Uani d ?
C(7) 0.7052(3) 0.1946(3) 0.28848(13) 0.0901(14) 1.000 . Uani d ?
C(8) 0.7363(2) 0.2651(3) 0.26016(14) 0.0891(13) 1.000 . Uani d ?
C(9) 0.5973(2) 0.1184(2) 0.16772(11) 0.0597(9) 1.000 . Uani d ?
C(10) 0.4341(2) 0.1228(2) -0.01337(11) 0.0628(10) 1.000 . Uani d ?
C(11) 0.4485(3) 0.1918(3) -0.04331(13) 0.0827(13) 1.000 . Uani d ?
C(12) 0.5112(3) 0.2615(2) -0.02111(14) 0.0893(14) 1.000 . Uani d ?
C(13) 0.5342(2) 0.2355(2) 0.02250(13) 0.0761(12) 1.000 . Uani d ?
C(14) 0.3230(2) -0.0072(2) -0.05608(12) 0.0691(11) 1.000 . Uani d ?
C(15) 0.2988(2) 0.0189(3) -0.09895(13) 0.0889(14) 1.000 . Uani d ?
C(16) 0.2410(3) -0.0510(4) -0.12473(14) 0.103(2) 1.000 . Uani d ?
C(17) 0.2283(2) -0.1198(3) -0.09879(15) 0.101(2) 1.000 . Uani d ?
C(18) 0.3820(2) 0.0355(2) -0.01720(10) 0.0620(10) 1.000 . Uani d ?
H(1) 0.7100 0.2794 0.1878 0.095 1.000 . Uiso c ?
H(2) 0.2809 -0.1270 -0.0338 0.104 1.000 . Uiso c ?
H(3) 0.5875 -0.0334 0.2129 0.078 1.000 . Uiso c ?
H(4) 0.4918 -0.1623 0.1626 0.085 1.000 . Uiso c ?
H(5) 0.4345 -0.1160 0.0889 0.076 1.000 . Uiso c ?
H(6) 0.6176 0.0688 0.2695 0.098 1.000 . Uiso c ?
H(7) 0.7196 0.1914 0.3238 0.108 1.000 . Uiso c ?
H(8) 0.7774 0.3217 0.2713 0.107 1.000 . Uiso c ?
H(9) 0.4188 0.1901 -0.0745 0.099 1.000 . Uiso c ?
H(10) 0.5356 0.3190 -0.0335 0.107 1.000 . Uiso c ?
H(11) 0.5776 0.2729 0.0463 0.091 1.000 . Uiso c ?
H(12) 0.3194 0.0771 -0.1091 0.107 1.000 . Uiso c ?
H(13) 0.2135 -0.0511 -0.1565 0.124 1.000 . Uiso c ?
H(14) 0.1902 -0.1781 -0.1083 0.121 1.000 . Uiso c ?

loop_
_atom_site_aniso_label
_atom_site_aniso_U_11
_atom_site_aniso_U_22
_atom_site_aniso_U_33
_atom_site_aniso_U_12
_atom_site_aniso_U_13
_atom_site_aniso_U_23
Ni(1) 0.0599(3) 0.0593(3) 0.0569(3) 0.0321(3) 0.0038(2) 0.0087(2)
S(1) 0.0768(6) 0.0613(5) 0.0653(5) 0.0336(4) -0.0039(4) 0.0039(4)
S(2) 0.0699(5) 0.0670(5) 0.0637(5) 0.0305(4) -0.0052(4) 0.0095(4)
O(1) 0.429(15) 0.4291 0.268(14) 0.2146 0.0000 0.0000
N(1) 0.0613(15) 0.0599(15) 0.0562(14) 0.0340(13) 0.0030(11) 0.0071(12)
N(2) 0.082(2) 0.079(2) 0.070(2) 0.037(2) -0.0106(15) -0.0029(15)
N(3) 0.070(2) 0.064(2) 0.062(2) 0.0388(14) 0.0038(13) 0.0104(12)
N(4) 0.091(2) 0.102(2) 0.071(2) 0.052(2) -0.018(2) -0.005(2)
C(1) 0.060(2) 0.068(2) 0.053(2) 0.037(2) 0.0054(14) 0.0063(14)
C(2) 0.071(2) 0.079(2) 0.056(2) 0.045(2) 0.004(2) 0.013(2)
C(3) 0.079(2) 0.067(2) 0.074(2) 0.042(2) 0.004(2) 0.012(2)
C(4) 0.065(2) 0.062(2) 0.066(2) 0.033(2) 0.0032(15) 0.0084(15)
C(5) 0.072(2) 0.071(2) 0.060(2) 0.040(2) 0.000(2) -0.002(2)
C(6) 0.098(3) 0.089(3) 0.060(2) 0.049(2) 0.000(2) 0.002(2)
C(7) 0.103(3) 0.117(3) 0.056(2) 0.059(3) -0.004(2) -0.009(2)
C(8) 0.086(3) 0.104(3) 0.071(2) 0.043(2) -0.017(2) -0.024(2)
C(9) 0.061(2) 0.070(2) 0.056(2) 0.038(2) 0.0065(14) 0.0043(15)
C(10) 0.074(2) 0.074(2) 0.056(2) 0.049(2) 0.0061(15) 0.008(2)
C(11) 0.108(3) 0.095(3) 0.069(2) 0.069(3) -0.001(2) 0.015(2)
C(12) 0.117(3) 0.075(3) 0.089(3) 0.058(3) 0.005(2) 0.023(2)
C(13) 0.084(2) 0.065(2) 0.084(2) 0.040(2) 0.003(2) 0.013(2)
C(14) 0.066(2) 0.082(2) 0.064(2) 0.041(2) 0.000(2) -0.001(2)
C(15) 0.090(3) 0.119(3) 0.070(2) 0.063(3) -0.007(2) 0.011(2)
C(16) 0.092(3) 0.160(5) 0.071(3) 0.073(3) -0.019(2) -0.003(3)
C(17) 0.092(3) 0.128(4) 0.088(3) 0.059(3) -0.026(2) -0.025(3)
C(18) 0.065(2) 0.082(2) 0.051(2) 0.047(2) 0.0054(15) 0.004(2)

loop_
_atom_type_symbol
_atom_type_oxidation_number
_atom_type_number_in_cell
_atom_type_scat_dispersion_real
_atom_type_scat_dispersion_imag
_atom_type_scat_source
C 0 324 0.017 0.009
;International Tables for Crystallography
(1992, Vol. C, Tables 4.2.6.8 and 6.1.1.1)
;
H 0 262 0.000 0.000
;International Tables for Crystallography
(1992, Vol. C, Table 6.1.1.2)
;
N 0 72 0.029 0.018
;International Tables for Crystallography
(1992, Vol. C, Tables 4.2.6.8 and 6.1.1.1)
;
Ni 0 18 -2.956 0.509
;International Tables for Crystallography
(1992, Vol. C, Tables 4.2.6.8 and 6.1.1.1)
;
S 0 36 0.319 0.557
;International Tables for Crystallography
(1992, Vol. C, Tables 4.2.6.8 and 6.1.1.1)
;
O 0 5 0.047 0.032
;International Tables for Crystallography
(1992, Vol. C, Tables 4.2.6.8 and 6.1.1.1)
;

loop_
_geom_angle_atom_site_label_1
_geom_angle_atom_site_label_2
_geom_angle_atom_site_label_3
_geom_angle
_geom_angle_site_symmetry_1
_geom_angle_site_symmetry_2
_geom_angle_site_symmetry_3
_geom_angle_publ_flag
S(1) Ni(1) S(2) 174.46(4) . . . yes
S(1) Ni(1) N(1) 87.12(8) . . . yes
S(1) Ni(1) N(3) 93.81(9) . . . yes
S(2) Ni(1) N(1) 92.64(8) . . . yes
S(2) Ni(1) N(3) 86.69(8) . . . yes
N(1) Ni(1) N(3) 177.09(10) . . . yes
Ni(1) S(1) C(9) 98.78(11) . . . yes
Ni(1) S(2) C(18) 100.50(12) . . . yes
Ni(1) N(1) C(1) 119.8(2) . . . yes
Ni(1) N(1) C(4) 132.9(2) . . . yes
C(1) N(1) C(4) 107.1(2) . . . yes
C(5) N(2) C(8) 109.8(3) . . . yes
C(5) N(2) H(1) 125.1 . . . no
C(8) N(2) H(1) 125.1 . . . no
Ni(1) N(3) C(10) 120.5(2) . . . yes
Ni(1) N(3) C(13) 131.9(2) . . . yes
C(10) N(3) C(13) 107.3(3) . . . yes
C(14) N(4) C(17) 110.9(3) . . . yes
C(14) N(4) H(2) 124.6 . . . no
C(17) N(4) H(2) 124.6 . . . no
N(1) C(1) C(2) 107.9(3) . . . yes
N(1) C(1) C(9) 117.8(3) . . . yes
C(2) C(1) C(9) 134.2(3) . . . yes
C(1) C(2) C(3) 107.6(3) . . . yes
C(1) C(2) H(3) 126.2 . . . no
C(3) C(2) H(3) 126.2 . . . no
C(2) C(3) C(4) 106.8(3) . . . yes
C(2) C(3) H(4) 126.6 . . . no
C(4) C(3) H(4) 126.6 . . . no
N(1) C(4) C(3) 110.6(3) . . . yes
N(1) C(4) H(5) 124.7 . . . no
C(3) C(4) H(5) 124.7 . . . no
N(2) C(5) C(6) 106.4(3) . . . yes
N(2) C(5) C(9) 121.6(3) . . . yes
C(6) C(5) C(9) 131.9(3) . . . yes
C(5) C(6) C(7) 107.8(3) . . . yes
C(5) C(6) H(6) 126.1 . . . no
C(7) C(6) H(6) 126.1 . . . no
C(6) C(7) C(8) 108.4(3) . . . yes
C(6) C(7) H(7) 125.8 . . . no
C(8) C(7) H(7) 125.8 . . . no
N(2) C(8) C(7) 107.6(3) . . . yes
N(2) C(8) H(8) 126.2 . . . no
C(7) C(8) H(8) 126.2 . . . no
S(1) C(9) C(1) 116.4(2) . . . yes
S(1) C(9) C(5) 119.1(2) . . . yes
C(1) C(9) C(5) 124.5(3) . . . yes
N(3) C(10) C(11) 107.7(3) . . . yes
N(3) C(10) C(18) 117.1(3) . . . yes
C(11) C(10) C(18) 135.1(3) . . . yes
C(10) C(11) C(12) 107.5(3) . . . yes
C(10) C(11) H(9) 126.3 . . . no
C(12) C(11) H(9) 126.3 . . . no
C(11) C(12) C(13) 107.1(3) . . . yes
C(11) C(12) H(10) 126.5 . . . no
C(13) C(12) H(10) 126.5 . . . no
N(3) C(13) C(12) 110.5(3) . . . yes
N(3) C(13) H(11) 124.8 . . . no
C(12) C(13) H(11) 124.8 . . . no
N(4) C(14) C(15) 105.2(3) . . . yes
N(4) C(14) C(18) 121.2(3) . . . yes
C(15) C(14) C(18) 133.6(4) . . . yes
C(14) C(15) C(16) 108.1(4) . . . yes
C(14) C(15) H(12) 125.9 . . . no
C(16) C(15) H(12) 125.9 . . . no
C(15) C(16) C(17) 108.6(3) . . . yes
C(15) C(16) H(13) 125.7 . . . no
C(17) C(16) H(13) 125.7 . . . no
N(4) C(17) C(16) 107.2(4) . . . yes
N(4) C(17) H(14) 126.4 . . . no
C(16) C(17) H(14) 126.4 . . . no
S(2) C(18) C(10) 115.1(2) . . . yes
S(2) C(18) C(14) 119.1(3) . . . yes
C(10) C(18) C(14) 125.8(3) . . . yes

loop_
_geom_bond_atom_site_label_1
_geom_bond_atom_site_label_2
_geom_bond_distance
_geom_bond_site_symmetry_1
_geom_bond_site_symmetry_2
_geom_bond_publ_flag
Ni(1) S(1) 2.1988(9) . . yes
Ni(1) S(2) 2.1740(9) . . yes
Ni(1) N(1) 1.871(2) . . yes
Ni(1) N(3) 1.869(2) . . yes
S(1) C(9) 1.724(3) . . yes
S(2) C(18) 1.711(3) . . yes
N(1) C(1) 1.394(3) . . yes
N(1) C(4) 1.332(3) . . yes
N(2) C(5) 1.379(4) . . yes
N(2) C(8) 1.357(4) . . yes
N(2) H(1) 0.91 . . no
N(3) C(10) 1.387(4) . . yes
N(3) C(13) 1.332(4) . . yes
N(4) C(14) 1.372(4) . . yes
N(4) C(17) 1.349(4) . . yes
N(4) H(2) 0.91 . . no
C(1) C(2) 1.420(4) . . yes
C(1) C(9) 1.380(4) . . yes
C(2) C(3) 1.355(4) . . yes
C(2) H(3) 0.98 . . no
C(3) C(4) 1.416(4) . . yes
C(3) H(4) 0.98 . . no
C(4) H(5) 0.98 . . no
C(5) C(6) 1.377(4) . . yes
C(5) C(9) 1.432(4) . . yes
C(6) C(7) 1.391(4) . . yes
C(6) H(6) 0.98 . . no
C(7) C(8) 1.356(5) . . yes
C(7) H(7) 0.98 . . no
C(8) H(8) 0.98 . . no
C(10) C(11) 1.408(4) . . yes
C(10) C(18) 1.408(4) . . yes
C(11) C(12) 1.360(5) . . yes
C(11) H(9) 0.98 . . no
C(12) C(13) 1.392(4) . . yes
C(12) H(10) 0.98 . . no
C(13) H(11) 0.98 . . no
C(14) C(15) 1.389(4) . . yes
C(14) C(18) 1.415(4) . . yes
C(15) C(16) 1.376(5) . . yes
C(15) H(12) 0.98 . . no
C(16) C(17) 1.356(5) . . yes
C(16) H(13) 0.98 . . no
C(17) H(14) 0.98 . . no

loop_
_geom_contact_atom_site_label_1
_geom_contact_atom_site_label_2
_geom_contact_distance
_geom_contact_site_symmetry_1
_geom_contact_site_symmetry_2
_geom_contact_publ_flag
O(1) O(1) 1.99(2) . 10_545 no
N(1) C(14) 3.550(4) . 4_655 no
N(2) C(16) 3.524(5) . 7 no
N(2) N(2) 3.546(5) . 2_655 no
N(2) N(2) 3.546(5) . 3_665 no
N(2) C(8) 3.589(5) . 3_665 no
N(4) C(12) 3.452(5) . 5 no
N(4) C(13) 3.597(5) . 5 no
C(2) C(15) 3.366(5) . 4_655 no
C(2) C(16) 3.599(5) . 4_655 no
C(3) C(15) 3.487(5) . 4_655 no
C(3) C(4) 3.573(4) . 11 no
C(4) C(10) 3.487(4) . 4_655 no
C(4) C(18) 3.506(4) . 4_655 no
C(8) C(16) 3.310(6) . 7 no
C(8) C(17) 3.568(6) . 7 no
S(1) H(1) 2.7996 . 3_665 no
S(2) H(3) 2.9673 . 12_445 no
C(1) H(12) 2.8477 . 9 no
C(2) H(9) 2.7670 . 9 no
C(3) H(4) 2.9964 . 12_445 no
C(4) H(4) 2.8737 . 12_445 no
C(11) H(2) 2.9406 . 6 no
C(12) H(2) 2.5606 . 6 no
C(13) H(2) 2.8613 . 6 no
H(5) H(10) 2.4863 . 5 no
H(7) H(8) 2.3567 . 17 no
H(11) H(11) 2.5198 . 2_655 no
H(13) H(14) 2.4827 . 16_544 no
H(2) S(2) 2.6335 . . no

loop_
_geom_torsion_atom_site_label_1
_geom_torsion_atom_site_label_2
_geom_torsion_atom_site_label_3
_geom_torsion_atom_site_label_4
_geom_torsion_site_symmetry_1
_geom_torsion_site_symmetry_2
_geom_torsion_site_symmetry_3
_geom_torsion_site_symmetry_4
_geom_torsion
_geom_torsion_publ_flag
Ni(1) S(1) C(9) C(1) . . . . 4.1(2) no
Ni(1) S(1) C(9) C(5) . . . . -174.4(2) no
Ni(1) S(2) C(18) C(10) . . . . -0.4(2) no
Ni(1) S(2) C(18) C(14) . . . . 177.9(2) no
Ni(1) N(1) C(1) C(2) . . . . -175.1(2) no
Ni(1) N(1) C(1) C(9) . . . . 1.7(3) no
Ni(1) N(1) C(4) C(3) . . . . 174.7(2) no
Ni(1) N(3) C(10) C(11) . . . . -175.1(2) no
Ni(1) N(3) C(10) C(18) . . . . 2.1(4) no
Ni(1) N(3) C(13) C(12) . . . . 173.8(2) no
S(1) Ni(1) S(2) C(18) . . . . 96.4(4) no
S(1) Ni(1) N(1) C(1) . . . . 0.9(2) no
S(1) Ni(1) N(1) C(4) . . . . -173.5(3) no
S(1) Ni(1) N(3) C(10) . . . . -176.3(2) no
S(1) Ni(1) N(3) C(13) . . . . 9.8(3) no
S(1) C(9) C(1) N(1) . . . . -4.2(4) no
S(1) C(9) C(1) C(2) . . . . 171.7(3) no
S(1) C(9) C(5) N(2) . . . . -15.0(4) no
S(1) C(9) C(5) C(6) . . . . 159.1(3) no
S(2) Ni(1) S(1) C(9) . . . . 85.3(4) no
S(2) Ni(1) N(1) C(1) . . . . -173.6(2) no
S(2) Ni(1) N(1) C(4) . . . . 12.0(3) no
S(2) Ni(1) N(3) C(10) . . . . -1.8(2) no
S(2) Ni(1) N(3) C(13) . . . . -175.8(3) no
S(2) C(18) C(10) N(3) . . . . -0.9(4) no
S(2) C(18) C(10) C(11) . . . . 175.3(3) no
S(2) C(18) C(14) N(4) . . . . -1.0(4) no
S(2) C(18) C(14) C(15) . . . . -178.0(3) no
N(1) Ni(1) S(1) C(9) . . . . -2.43(12) no
N(1) Ni(1) S(2) C(18) . . . . -176.11(12) no
N(1) Ni(1) N(3) C(10) . . . . 75.1(23) no
N(1) Ni(1) N(3) C(13) . . . . -98.8(22) no
N(1) C(1) C(2) C(3) . . . . -0.7(3) no
N(1) C(1) C(9) C(5) . . . . 174.2(3) no
N(1) C(4) C(3) C(2) . . . . -0.2(4) no
N(2) C(5) C(6) C(7) . . . . -0.8(4) no
N(2) C(5) C(9) C(1) . . . . 166.7(3) no
N(2) C(8) C(7) C(6) . . . . 0.6(5) no
N(3) Ni(1) S(1) C(9) . . . . -179.67(12) no
N(3) Ni(1) S(2) C(18) . . . . 1.05(12) no
N(3) Ni(1) N(1) C(1) . . . . 109.6(22) no
N(3) Ni(1) N(1) C(4) . . . . -64.8(23) no
N(3) C(10) C(11) C(12) . . . . 0.5(4) no
N(3) C(10) C(18) C(14) . . . . -179.0(3) no
N(3) C(13) C(12) C(11) . . . . 1.0(4) no
N(4) C(14) C(15) C(16) . . . . -0.4(4) no
N(4) C(14) C(18) C(10) . . . . 177.1(3) no
N(4) C(17) C(16) C(15) . . . . -0.2(5) no
C(1) N(1) C(4) C(3) . . . . -0.3(3) no
C(1) C(2) C(3) C(4) . . . . 0.5(4) no
C(1) C(9) C(5) C(6) . . . . -19.2(5) no
C(2) C(1) N(1) C(4) . . . . 0.6(3) no
C(2) C(1) C(9) C(5) . . . . -10.0(5) no
C(3) C(2) C(1) C(9) . . . . -176.8(3) no
C(4) N(1) C(1) C(9) . . . . 177.4(3) no
C(5) N(2) C(8) C(7) . . . . -1.1(4) no
C(5) C(6) C(7) C(8) . . . . 0.1(4) no
C(6) C(5) N(2) C(8) . . . . 1.2(4) no
C(7) C(6) C(5) C(9) . . . . -175.6(3) no
C(8) N(2) C(5) C(9) . . . . 176.6(3) no
C(10) N(3) C(13) C(12) . . . . -0.7(4) no
C(10) C(11) C(12) C(13) . . . . -0.9(4) no
C(10) C(18) C(14) C(15) . . . . 0.1(6) no
C(11) C(10) N(3) C(13) . . . . 0.1(4) no
C(11) C(10) C(18) C(14) . . . . -2.8(6) no
C(12) C(11) C(10) C(18) . . . . -176.0(4) no
C(13) N(3) C(10) C(18) . . . . 177.3(3) no
C(14) N(4) C(17) C(16) . . . . -0.1(4) no
C(14) C(15) C(16) C(17) . . . . 0.4(5) no
C(15) C(14) N(4) C(17) . . . . 0.3(4) no
C(16) C(15) C(14) C(18) . . . . 177.0(4) no
C(17) N(4) C(14) C(18) . . . . -177.5(3) no
